data_4029661
loop_
_publ_author_name
'Bentley, Keith W.'
'Wolf, Christian'

_publ_contact_author 'Christian Wolf'
_publ_section_title
;
 Comprehensive Chirality Sensing: Development of Stereodynamic Probes with
 a Dual (Chir)optical Response.
;
_journal_issue 14
_journal_name_full 'The Journal of organic chemistry'
_journal_page_first 6517
_journal_page_last 6531
_journal_paper_doi 10.1021/jo500959y
_journal_volume 79
_journal_year 2014
_chemical_formula_moiety 'C32 H22 O2'
_chemical_formula_sum 'C32 H22 O2'
_chemical_formula_weight 438.50
_chemical_name_common '[anthracene]'
_chemical_name_systematic
; 
 ? 
;
_space_group_IT_number 19
_symmetry_cell_setting orthorhombic
_symmetry_space_group_name_Hall 'P 2ac 2ab'
_symmetry_space_group_name_H-M 'P 21 21 21'
_atom_sites_solution_hydrogens geom
_atom_sites_solution_primary direct
_atom_sites_solution_secondary difmap
_audit_creation_method SHELXL-97
_cell_angle_alpha 90.00
_cell_angle_beta 90.00
_cell_angle_gamma 90.00
_cell_formula_units_Z 4
_cell_length_a 9.3196(8)
_cell_length_b 14.6659(12)
_cell_length_c 15.9831(13)
_cell_measurement_reflns_used 5721
_cell_measurement_temperature 100(2)
_cell_measurement_theta_max 26.701
_cell_measurement_theta_min 2.5475
_cell_volume 2184.6(3)
_computing_cell_refinement 'Bruker APEXII'
_computing_data_collection 'Bruker APEXII'
_computing_data_reduction 'Bruker APEXII'
_computing_molecular_graphics 'ORTEP-3 for Windows; Ferrugia L J (1997), J. Appl. Cryst. 30, 565'
_computing_publication_material 'Bruker SHELXTL'
_computing_structure_refinement 'SHELXL-97 (Sheldrick, 1997)'
_computing_structure_solution 'SHELXS-97 (Sheldrick, 1990)'
_diffrn_ambient_temperature 100(2)
_diffrn_measured_fraction_theta_full 1.000
_diffrn_measured_fraction_theta_max 1.000
_diffrn_radiation_monochromator graphite
_diffrn_radiation_source 'fine-focus sealed tube'
_diffrn_radiation_type MoK\a
_diffrn_radiation_wavelength 0.71073
_diffrn_reflns_av_R_equivalents 0.0302
_diffrn_reflns_av_sigmaI/netI 0.0284
_diffrn_reflns_limit_h_max 11
_diffrn_reflns_limit_h_min -11
_diffrn_reflns_limit_k_max 18
_diffrn_reflns_limit_k_min -18
_diffrn_reflns_limit_l_max 20
_diffrn_reflns_limit_l_min -20
_diffrn_reflns_number 18458
_diffrn_reflns_theta_full 26.72
_diffrn_reflns_theta_max 26.72
_diffrn_reflns_theta_min 1.88
_exptl_absorpt_coefficient_mu 0.082
_exptl_absorpt_correction_T_max 0.9903
_exptl_absorpt_correction_T_min 0.9822
_exptl_absorpt_correction_type multi-scan
_exptl_absorpt_process_details 'SADABS based on Blessing's method; Blessing, Acta Cryst. (1995) A51 33-38'
_exptl_crystal_colour yellow
_exptl_crystal_density_diffrn 1.333
_exptl_crystal_density_method 'not measured'
_exptl_crystal_description plate
_exptl_crystal_F_000 920
_exptl_crystal_size_max 0.22
_exptl_crystal_size_mid 0.21
_exptl_crystal_size_min 0.12
_refine_diff_density_max 0.216
_refine_diff_density_min -0.219
_refine_diff_density_rms 0.036
_refine_ls_abs_structure_details 'Flack H D (1983), Acta Cryst. A39, 876-881'
_refine_ls_abs_structure_Flack 0.5(11)
_refine_ls_extinction_method none
_refine_ls_goodness_of_fit_ref 1.011
_refine_ls_hydrogen_treatment mixed
_refine_ls_matrix_type full
_refine_ls_number_parameters 308
_refine_ls_number_reflns 4624
_refine_ls_number_restraints 0
_refine_ls_restrained_S_all 1.011
_refine_ls_R_factor_all 0.0399
_refine_ls_R_factor_gt 0.0343
_refine_ls_shift/su_max 0.009
_refine_ls_shift/su_mean 0.001
_refine_ls_structure_factor_coef Fsqd
_refine_ls_weighting_details 'calc w=1/[\s^2^(Fo^2^)+(0.0504P)^2^+0.3475P] where P=(Fo^2^+2Fc^2^)/3'
_refine_ls_weighting_scheme calc
_refine_ls_wR_factor_gt 0.0849
_refine_ls_wR_factor_ref 0.0872
_reflns_number_gt 4223
_reflns_number_total 4624
_reflns_threshold_expression >2sigma(I)
_cod_data_source_file jo500959y_si_003.cif
_cod_data_source_block anthracene
_cod_depositor_comments
;
The following automatic conversions were performed:
'_atom_site_symetry_multiplicity' tag replaced with
'_atom_site_symmetry_multiplicity'.

Automatic conversion script
Id: cif_correct_tags 1440 2010-10-19 06:21:57Z saulius 

The following automatic conversions were performed:

'_symmetry_cell_setting' value 'Orthorhombic' changed to
'orthorhombic' according to
/usr/data/users/saulius/crontab/automatic-downloads/rss-feeds/ACS/lib/dictionaries/cif_core.dic
dictionary named 'cif_core.dic' version 2.4.2 from 2011-04-26.

Automatic conversion script
Id: cif_fix_values 2281 2013-09-26 08:29:07Z andrius 

 Adding full bibliography for 4029658--4029661.cif.
;
_cod_original_sg_symbol_H-M P_212121
_cod_database_code 4029661

loop_
_symmetry_equiv_pos_as_xyz
'x, y, z'
'-x+1/2, -y, z+1/2'
'x+1/2, -y+1/2, -z'
'-x, y+1/2, -z+1/2'

loop_
_atom_site_label
_atom_site_type_symbol
_atom_site_fract_x
_atom_site_fract_y
_atom_site_fract_z
_atom_site_U_iso_or_equiv
_atom_site_adp_type
_atom_site_occupancy
_atom_site_symmetry_multiplicity
_atom_site_calc_flag
_atom_site_refinement_flags
O2 O 0.59077(12) 0.45513(8) 0.14918(7) 0.0255(3) Uani 1 1 d .
C28 C 0.46717(17) 0.46047(10) 0.19467(10) 0.0197(3) Uani 1 1 d .
O1 O 0.23431(13) 0.43351(8) 0.01469(7) 0.0274(3) Uani 1 1 d .
C27 C 0.33862(17) 0.45428(10) 0.14934(9) 0.0194(3) Uani 1 1 d .
C9 C 0.01101(15) 0.57810(10) 0.34834(9) 0.0158(3) Uani 1 1 d .
C2 C 0.02246(16) 0.74353(11) 0.35716(10) 0.0197(3) Uani 1 1 d .
H2 H 0.0626 0.7997 0.3391 0.024 Uiso 1 1 calc R
C21 C 0.10922(17) 0.66408(9) 0.16493(9) 0.0168(3) Uani 1 1 d .
C24 C 0.40690(17) 0.69596(10) 0.18555(10) 0.0185(3) Uani 1 1 d .
C7 C -0.00760(18) 0.41291(11) 0.34848(10) 0.0227(3) Uani 1 1 d .
H7 H 0.0264 0.3551 0.3304 0.027 Uiso 1 1 calc R
C30 C 0.33102(17) 0.48259(10) 0.32065(9) 0.0191(3) Uani 1 1 d .
H30 H 0.3285 0.4922 0.3794 0.023 Uiso 1 1 calc R
C1 C 0.06800(16) 0.66413(10) 0.32009(9) 0.0167(3) Uani 1 1 d .
C3 C -0.08200(17) 0.74447(11) 0.42115(9) 0.0211(3) Uani 1 1 d .
H3 H -0.1067 0.8000 0.4482 0.025 Uiso 1 1 calc R
C25 C 0.20188(16) 0.47832(10) 0.27664(9) 0.0178(3) Uani 1 1 d .
C13 C 0.00194(19) 0.64095(11) 0.00041(10) 0.0230(4) Uani 1 1 d .
H13 H -0.0349 0.6319 -0.0544 0.028 Uiso 1 1 calc R
C22 C 0.20365(17) 0.66802(10) 0.09368(9) 0.0179(3) Uani 1 1 d .
C14 C 0.14406(18) 0.65574(10) 0.01197(10) 0.0211(3) Uani 1 1 d .
H14 H 0.2057 0.6580 -0.0353 0.025 Uiso 1 1 calc R
C29 C 0.46287(17) 0.47321(10) 0.28138(10) 0.0205(3) Uani 1 1 d .
H29 H 0.5492 0.4754 0.3130 0.025 Uiso 1 1 calc R
C20 C 0.16685(17) 0.67222(9) 0.24626(9) 0.0159(3) Uani 1 1 d .
C10 C -0.10545(16) 0.58070(11) 0.40719(9) 0.0180(3) Uani 1 1 d .
C8 C 0.06327(16) 0.49007(10) 0.32287(9) 0.0176(3) Uani 1 1 d .
C17 C 0.61039(17) 0.72503(11) 0.27633(11) 0.0241(4) Uani 1 1 d .
H17 H 0.7099 0.7367 0.2834 0.029 Uiso 1 1 calc R
C23 C 0.31365(17) 0.69086(10) 0.25736(9) 0.0175(3) Uani 1 1 d .
C18 C 0.51907(17) 0.72024(11) 0.34774(10) 0.0232(3) Uani 1 1 d .
H18 H 0.5578 0.7292 0.4021 0.028 Uiso 1 1 calc R
C11 C -0.04037(16) 0.64981(10) 0.14996(10) 0.0188(3) Uani 1 1 d .
H11 H -0.1047 0.6479 0.1960 0.023 Uiso 1 1 calc R
C5 C -0.17490(17) 0.49880(11) 0.43061(9) 0.0227(3) Uani 1 1 d .
H5 H -0.2544 0.5012 0.4677 0.027 Uiso 1 1 calc R
C31 C 0.34047(19) 0.44479(11) 0.05772(10) 0.0247(4) Uani 1 1 d .
H31 H 0.4308 0.4477 0.0303 0.030 Uiso 1 1 calc R
C6 C -0.12978(18) 0.41675(11) 0.40093(10) 0.0246(4) Uani 1 1 d .
H6 H -0.1798 0.3625 0.4153 0.030 Uiso 1 1 calc R
C19 C 0.37647(17) 0.70289(10) 0.33832(10) 0.0204(3) Uani 1 1 d .
H19 H 0.3173 0.6987 0.3866 0.024 Uiso 1 1 calc R
C26 C 0.20750(17) 0.46188(10) 0.19105(10) 0.0180(3) Uani 1 1 d .
H26 H 0.1207 0.4557 0.1604 0.022 Uiso 1 1 calc R
C4 C -0.14702(17) 0.66483(11) 0.44371(9) 0.0208(3) Uani 1 1 d .
H4 H -0.2212 0.6657 0.4845 0.025 Uiso 1 1 calc R
C15 C 0.34937(17) 0.68274(10) 0.10586(9) 0.0193(3) Uani 1 1 d .
H15 H 0.4115 0.6839 0.0587 0.023 Uiso 1 1 calc R
C16 C 0.55583(18) 0.71295(10) 0.19789(10) 0.0214(3) Uani 1 1 d .
H16 H 0.6180 0.7159 0.1509 0.026 Uiso 1 1 calc R
C12 C -0.09244(17) 0.63893(11) 0.07079(10) 0.0222(3) Uani 1 1 d .
H12 H -0.1924 0.6299 0.0624 0.027 Uiso 1 1 calc R
C32 C 0.72258(17) 0.45355(12) 0.19452(11) 0.0274(4) Uani 1 1 d .
H32A H 0.7311 0.5093 0.2280 0.041 Uiso 1 1 calc R
H32B H 0.8030 0.4499 0.1552 0.041 Uiso 1 1 calc R
H32C H 0.7242 0.4003 0.2316 0.041 Uiso 1 1 calc R

loop_
_atom_site_aniso_label
_atom_site_aniso_U_11
_atom_site_aniso_U_22
_atom_site_aniso_U_33
_atom_site_aniso_U_23
_atom_site_aniso_U_13
_atom_site_aniso_U_12
O2 0.0184(6) 0.0336(6) 0.0244(6) 0.0008(5) 0.0054(5) 0.0026(5)
C28 0.0191(8) 0.0157(7) 0.0245(8) 0.0016(6) 0.0049(6) 0.0026(6)
O1 0.0328(7) 0.0303(7) 0.0193(6) 0.0004(5) -0.0018(5) -0.0040(5)
C27 0.0236(8) 0.0161(7) 0.0186(7) -0.0011(6) 0.0028(6) 0.0003(6)
C9 0.0133(7) 0.0224(8) 0.0117(7) -0.0002(6) -0.0026(6) -0.0005(6)
C2 0.0189(8) 0.0194(8) 0.0207(7) -0.0003(6) -0.0010(6) -0.0020(6)
C21 0.0211(8) 0.0119(7) 0.0173(7) 0.0014(6) 0.0004(6) 0.0002(6)
C24 0.0203(8) 0.0147(7) 0.0206(7) 0.0019(6) 0.0023(6) 0.0002(6)
C7 0.0259(9) 0.0197(8) 0.0227(8) -0.0013(6) 0.0008(7) -0.0009(6)
C30 0.0234(8) 0.0196(7) 0.0143(7) 0.0014(6) 0.0009(6) 0.0013(6)
C1 0.0149(7) 0.0207(7) 0.0144(7) -0.0003(6) -0.0022(6) -0.0010(6)
C3 0.0216(8) 0.0226(8) 0.0191(7) -0.0041(6) -0.0006(6) 0.0054(6)
C25 0.0204(8) 0.0142(7) 0.0188(7) 0.0004(6) 0.0014(6) -0.0002(6)
C13 0.0315(9) 0.0213(8) 0.0161(7) -0.0013(6) -0.0046(6) 0.0039(7)
C22 0.0236(8) 0.0132(7) 0.0168(7) 0.0023(6) 0.0009(6) 0.0006(6)
C14 0.0285(9) 0.0186(8) 0.0162(7) 0.0016(6) 0.0026(7) 0.0026(7)
C29 0.0204(8) 0.0188(7) 0.0223(8) 0.0028(6) -0.0027(6) 0.0025(6)
C20 0.0175(7) 0.0138(7) 0.0163(7) 0.0011(5) 0.0005(6) 0.0007(6)
C10 0.0156(7) 0.0232(7) 0.0152(7) 0.0001(6) -0.0029(6) 0.0000(6)
C8 0.0179(7) 0.0211(7) 0.0137(7) -0.0004(6) -0.0012(6) -0.0005(6)
C17 0.0145(8) 0.0254(8) 0.0323(9) -0.0026(7) 0.0001(7) -0.0020(6)
C23 0.0194(8) 0.0143(7) 0.0188(7) 0.0005(6) 0.0009(6) -0.0003(6)
C18 0.0210(8) 0.0256(8) 0.0232(8) -0.0036(6) -0.0041(7) -0.0005(7)
C11 0.0182(8) 0.0176(7) 0.0205(7) -0.0010(6) 0.0011(6) 0.0005(6)
C5 0.0177(8) 0.0307(8) 0.0196(8) 0.0016(6) 0.0045(6) -0.0039(7)
C31 0.0275(9) 0.0274(9) 0.0193(8) -0.0004(6) 0.0059(7) -0.0012(7)
C6 0.0251(9) 0.0238(8) 0.0249(8) 0.0023(7) 0.0042(7) -0.0068(7)
C19 0.0218(8) 0.0199(7) 0.0193(8) -0.0003(6) 0.0004(6) 0.0010(6)
C26 0.0193(8) 0.0152(7) 0.0196(8) 0.0001(6) -0.0001(6) 0.0014(6)
C4 0.0161(8) 0.0305(8) 0.0159(7) 0.0000(6) 0.0011(6) 0.0033(7)
C15 0.0226(8) 0.0179(7) 0.0173(7) 0.0019(6) 0.0051(6) -0.0002(6)
C16 0.0195(8) 0.0209(8) 0.0238(8) -0.0002(6) 0.0048(6) -0.0017(6)
C12 0.0191(8) 0.0218(8) 0.0258(8) -0.0018(6) -0.0051(6) 0.0017(6)
C32 0.0169(8) 0.0319(9) 0.0333(10) -0.0006(8) 0.0025(7) 0.0012(7)

loop_
_atom_type_symbol
_atom_type_description
_atom_type_scat_dispersion_real
_atom_type_scat_dispersion_imag
_atom_type_scat_source
C C 0.0033 0.0016 'International Tables Vol C Tables 4.2.6.8 and 6.1.1.4'
H H 0.0000 0.0000 'International Tables Vol C Tables 4.2.6.8 and 6.1.1.4'
O O 0.0106 0.0060 'International Tables Vol C Tables 4.2.6.8 and 6.1.1.4'

loop_
_geom_angle_atom_site_label_1
_geom_angle_atom_site_label_2
_geom_angle_atom_site_label_3
_geom_angle
C28 O2 C32 117.21(12)
O2 C28 C29 124.04(15)
O2 C28 C27 116.24(13)
C29 C28 C27 119.71(15)
C26 C27 C28 119.70(13)
C26 C27 C31 119.54(15)
C28 C27 C31 120.67(15)
C10 C9 C8 117.69(13)
C10 C9 C1 117.41(13)
C8 C9 C1 124.90(13)
C1 C2 C3 122.25(14)
C20 C21 C11 122.51(14)
C20 C21 C22 119.49(14)
C11 C21 C22 117.98(14)
C15 C24 C16 121.68(14)
C15 C24 C23 119.20(14)
C16 C24 C23 119.11(14)
C8 C7 C6 122.07(15)
C29 C30 C25 122.12(13)
C2 C1 C9 119.53(14)
C2 C1 C20 117.48(13)
C9 C1 C20 122.78(13)
C4 C3 C2 119.29(14)
C26 C25 C30 118.12(14)
C26 C25 C8 122.54(14)
C30 C25 C8 119.33(13)
C14 C13 C12 119.87(15)
C15 C22 C14 121.81(14)
C15 C22 C21 119.53(14)
C14 C22 C21 118.66(14)
C13 C14 C22 121.61(15)
C30 C29 C28 119.15(15)
C23 C20 C21 120.18(14)
C23 C20 C1 120.87(13)
C21 C20 C1 118.91(13)
C5 C10 C4 120.30(14)
C5 C10 C9 119.76(13)
C4 C10 C9 119.90(14)
C7 C8 C9 119.51(14)
C7 C8 C25 117.85(14)
C9 C8 C25 122.32(13)
C16 C17 C18 120.46(15)
C20 C23 C19 122.41(14)
C20 C23 C24 119.75(14)
C19 C23 C24 117.82(13)
C19 C18 C17 120.22(15)
C12 C11 C21 121.26(15)
C6 C5 C10 121.16(14)
O1 C31 C27 124.49(16)
C5 C6 C7 119.38(15)
C18 C19 C23 121.50(15)
C25 C26 C27 121.11(15)
C3 C4 C10 120.97(14)
C22 C15 C24 121.68(14)
C17 C16 C24 120.88(15)
C11 C12 C13 120.59(15)

loop_
_geom_bond_atom_site_label_1
_geom_bond_atom_site_label_2
_geom_bond_distance
O2 C28 1.3643(18)
O2 C32 1.426(2)
C28 C29 1.399(2)
C28 C27 1.403(2)
O1 C31 1.216(2)
C27 C26 1.397(2)
C27 C31 1.471(2)
C9 C10 1.437(2)
C9 C8 1.439(2)
C9 C1 1.441(2)
C2 C1 1.374(2)
C2 C3 1.412(2)
C21 C20 1.412(2)
C21 C11 1.430(2)
C21 C22 1.440(2)
C24 C15 1.396(2)
C24 C16 1.424(2)
C24 C23 1.442(2)
C7 C8 1.373(2)
C7 C6 1.415(2)
C30 C29 1.387(2)
C30 C25 1.395(2)
C1 C20 1.502(2)
C3 C4 1.364(2)
C25 C26 1.390(2)
C25 C8 1.498(2)
C13 C14 1.355(2)
C13 C12 1.428(2)
C22 C15 1.389(2)
C22 C14 1.431(2)
C20 C23 1.406(2)
C10 C5 1.415(2)
C10 C4 1.419(2)
C17 C16 1.364(2)
C17 C18 1.426(2)
C23 C19 1.431(2)
C18 C19 1.362(2)
C11 C12 1.365(2)
C5 C6 1.360(2)
